data_1534253
loop_
_publ_author_name
'Bergerhoff, G.'
'Nowacki, W.'

_publ_section_title
;
 Ueber die Kristallstruktur des Bazzit und ihre Beziehungen zu der des
 Beryll
;
_journal_name_full
;
Schweizerische Mineralogische und Petrographische Mitteilungen
;
_journal_page_first 410
_journal_page_last 421
_journal_volume 35
_journal_year 1955
_chemical_formula_sum 'Al0.76 Be3 H2 O19 Sc1.24 Si6'
_chemical_name_systematic 'Al.76 Sc1.24 Be3 Si6 O18 H2 O'
_space_group_IT_number 192
_symmetry_space_group_name_Hall '-P 6 2c'
_symmetry_space_group_name_H-M 'P 6/m c c'
_cell_angle_alpha 90
_cell_angle_beta 90
_cell_angle_gamma 120
_cell_formula_units_Z 2
_cell_length_a 9.5
_cell_length_b 9.5
_cell_length_c 9.18
_cell_volume 717.498
_citation_journal_id_ASTM SMPTA8
_cod_data_source_file Bergerhoff_SMPTA8_1955_39.cif
_cod_data_source_block H2Al0.76Be3O19Sc1.24Si6
_cod_original_cell_volume 717.4977
_cod_original_formula_sum 'H2 Al0.76 Be3 O19 Sc1.24 Si6'
_cod_database_code 1534253

loop_
_symmetry_equiv_pos_as_xyz
x,y,z
x-y,x,z
-y,x-y,z
-x,-y,z
-x+y,-x,z
y,-x+y,z
-y,-x,-z+1/2
x-y,-y,-z+1/2
x,x-y,-z+1/2
y,x,-z+1/2
-x+y,y,-z+1/2
-x,-x+y,-z+1/2
-x,-y,-z
-x+y,-x,-z
y,-x+y,-z
x,y,-z
x-y,x,-z
-y,x-y,-z
y,x,z-1/2
-x+y,y,z-1/2
-x,-x+y,z-1/2
-y,-x,z-1/2
x-y,-y,z-1/2
x,x-y,z-1/2

loop_
_atom_site_label
_atom_site_type_symbol
_atom_site_fract_x
_atom_site_fract_y
_atom_site_fract_z
_atom_site_occupancy
_atom_site_U_iso_or_equiv
O1 O-2 0.277 0.201 0 1 0.0
Be1 Be+2 0.5 0 0.25 1 0.0
O2 O-2 0.5 0.125 0.144 1 0.0
Si1 Si+4 0.382 0.102 0 1 0.0
Sc1 Sc+3 0.3333 0.6667 0.25 0.62 0.0
Al1 Al+3 0.3333 0.6667 0.25 0.38 0.0
O3 O-2 0 0 0.25 1 0.0
